data_1546686
loop_
_publ_author_name
'Benyahya, Mohamed Ali'
'El Azzaoui, Brahim'
'Sebbar, Nada Kheira'
'Ouzidan, Younes'
'Essassi, El Mokhtar'
'Mague, Joel T.'

_publ_section_title
;
 5,6-Dimethyl-2-[(5-methyl-1,2-oxazol-3-yl)methyl]-1-(prop-2-en-1-yl)-1<i>H</i>-1,3-benzodiazole
;
_journal_coeditor_code HG4022
_journal_issue 7
_journal_name_full IUCrData
_journal_page_first x170647
_journal_paper_doi 10.1107/S2414314617006472
_journal_volume 2
_journal_year 2017
_chemical_formula_iupac 'C17 H19 N3 O'
_chemical_formula_moiety 'C17 H19 N3 O'
_chemical_formula_sum 'C17 H19 N3 O'
_chemical_formula_weight 281.35
_chemical_name_systematic 5,6-Dimethyl-2-[(5-methyl-1,2-oxazol-3-yl)methyl]-1-(prop-2-en-1-yl)-1<i>H</i>-1,3-benzodiazole
_space_group_crystal_system monoclinic
_space_group_IT_number 14
_space_group_name_Hall '-P 2ybc'
_space_group_name_H-M_alt 'P 1 21/c 1'
_symmetry_space_group_name_Hall '-P 2ybc'
_symmetry_space_group_name_H-M 'P 1 21/c 1'
_atom_sites_solution_hydrogens difmap
_atom_sites_solution_primary direct
_atom_sites_solution_secondary difmap
_audit_creation_method SHELXL-2014/7
_cell_angle_alpha 90
_cell_angle_beta 99.911(2)
_cell_angle_gamma 90
_cell_formula_units_Z 4
_cell_length_a 19.6067(6)
_cell_length_b 5.5438(2)
_cell_length_c 14.0069(5)
_cell_measurement_reflns_used 5620
_cell_measurement_temperature 150(2)
_cell_measurement_theta_max 69.9913
_cell_measurement_theta_min 4.5788
_cell_volume 1499.77(9)
_computing_cell_refinement
;
<i>SAINT</i> (Bruker, 2016)
;
_computing_data_collection
;
<i>APEX3</i> (Bruker, 2016)
;
_computing_data_reduction
;
<i>SAINT</i>  (Bruker, 2016)
;
_computing_molecular_graphics
;
<i>DIAMOND</i> (Brandenburg & Putz, 2012)
;
_computing_publication_material
;
<i>SHELXTL</i> (Sheldrick, 2008)
;
_computing_structure_refinement
;
<i>SHELXL2014/7</i> (Sheldrick, 2015<i>b</i>)
;
_computing_structure_solution
;
<i>SHELXT</i> (Sheldrick, 2015<i>a</i>)
;
_diffrn_ambient_temperature 150(2)
_diffrn_detector_area_resol_mean 10.4167
_diffrn_measured_fraction_theta_full 0.993
_diffrn_measured_fraction_theta_max 0.992
_diffrn_measurement_device_type 'Bruker D8 VENTURE PHOTON 100 CMOS'
_diffrn_measurement_method '\w scans'
_diffrn_radiation_monochromator mirror
_diffrn_radiation_type CuK\a
_diffrn_radiation_wavelength 1.54178
_diffrn_reflns_av_R_equivalents 0.0588
_diffrn_reflns_limit_h_max 23
_diffrn_reflns_limit_h_min -23
_diffrn_reflns_limit_k_max 6
_diffrn_reflns_limit_k_min -6
_diffrn_reflns_limit_l_max 16
_diffrn_reflns_limit_l_min -15
_diffrn_reflns_number 10867
_diffrn_reflns_theta_full 69.900
_diffrn_reflns_theta_max 69.985
_diffrn_reflns_theta_min 2.287
_exptl_absorpt_coefficient_mu 0.630
_exptl_absorpt_correction_T_max 0.99
_exptl_absorpt_correction_T_min 0.86
_exptl_absorpt_correction_type multi-scan
_exptl_absorpt_process_details
;
(<i>SADABS</i>; Bruker, 2016)
;
_exptl_crystal_colour colourless
_exptl_crystal_density_diffrn 1.246
_exptl_crystal_density_method 'not measured'
_exptl_crystal_description plate
_exptl_crystal_F_000 600
_exptl_crystal_size_max 0.115
_exptl_crystal_size_mid 0.069
_exptl_crystal_size_min 0.010
_refine_diff_density_max 0.198
_refine_diff_density_min -0.226
_refine_ls_extinction_coef 0.0045(4)
_refine_ls_extinction_expression Fc^*^=kFc[1+0.001xFc^2^\l^3^/sin(2\q)]^-1/4^
_refine_ls_extinction_method
;
<i>SHELXL 2014/7</i> (Sheldrick, 2015<i>b</i>)
;
_refine_ls_goodness_of_fit_ref 1.052
_refine_ls_hydrogen_treatment refall
_refine_ls_matrix_type full
_refine_ls_number_parameters 267
_refine_ls_number_reflns 2825
_refine_ls_number_restraints 0
_refine_ls_restrained_S_all 1.052
_refine_ls_R_factor_all 0.0674
_refine_ls_R_factor_gt 0.0465
_refine_ls_shift/su_max 0.000
_refine_ls_shift/su_mean 0.000
_refine_ls_structure_factor_coef Fsqd
_refine_ls_weighting_details 'w=1/[\s^2^(Fo^2^)+(0.0433P)^2^+0.5009P] where P=(Fo^2^+2Fc^2^)/3'
_refine_ls_weighting_scheme calc
_refine_ls_wR_factor_gt 0.1003
_refine_ls_wR_factor_ref 0.1112
_reflns_number_gt 2121
_reflns_number_total 2825
_reflns_threshold_expression 'I > 2\s(I)'
_cod_data_source_file hg4022sup1.cif
_cod_data_source_block I
_cod_database_code 1546686
_shelx_space_group_comment
;
The symmetry employed for this shelxl refinement is uniquely defined
by the following loop, which should always be used as a source of
symmetry information in preference to the above space-group names.
They are only intended as comments.
;
_shelx_estimated_absorpt_t_min 0.931
_shelx_estimated_absorpt_t_max 0.994

loop_
_space_group_symop_operation_xyz
'x, y, z'
'-x, y+1/2, -z+1/2'
'-x, -y, -z'
'x, -y-1/2, z-1/2'

loop_
_atom_site_type_symbol
_atom_site_label
_atom_site_fract_x
_atom_site_fract_y
_atom_site_fract_z
_atom_site_U_iso_or_equiv
_atom_site_adp_type
_atom_site_calc_flag
_atom_site_occupancy
O O1 0.54770(7) 1.1344(3) 0.13741(12) 0.0466(4) Uani d 1
N N1 0.80943(8) 0.7372(3) 0.15996(11) 0.0339(4) Uani d 1
N N2 0.77640(7) 0.9145(3) 0.28924(11) 0.0303(4) Uani d 1
N N3 0.61491(9) 1.2309(3) 0.13994(14) 0.0457(5) Uani d 1
C C1 0.82047(8) 0.7281(3) 0.32548(13) 0.0264(4) Uani d 1
C C2 0.84425(8) 0.6479(3) 0.41974(13) 0.0275(4) Uani d 1
H H2 0.8297(9) 0.725(3) 0.4785(14) 0.031(5) Uiso d 1
C C3 0.89030(8) 0.4559(3) 0.43144(13) 0.0277(4) Uani d 1
C C4 0.91251(8) 0.3476(3) 0.35005(13) 0.0283(4) Uani d 1
C C5 0.88754(9) 0.4304(4) 0.25751(14) 0.0309(4) Uani d 1
H H5 0.9042(11) 0.356(4) 0.1992(15) 0.040(6) Uiso d 1
C C6 0.84092(8) 0.6209(3) 0.24493(13) 0.0285(4) Uani d 1
C C7 0.77223(9) 0.9087(4) 0.19014(14) 0.0325(4) Uani d 1
C C8 0.91514(10) 0.3569(4) 0.53132(14) 0.0356(5) Uani d 1
H H8A 0.9678(11) 0.351(4) 0.5505(14) 0.039(6) Uiso d 1
H H8B 0.8968(12) 0.454(4) 0.5818(17) 0.050(6) Uiso d 1
H H8C 0.8988(11) 0.181(4) 0.5357(16) 0.048(6) Uiso d 1
C C9 0.96358(10) 0.1413(4) 0.36417(17) 0.0378(5) Uani d 1
H H9A 0.9451(12) 0.007(5) 0.4013(18) 0.058(7) Uiso d 1
H H9B 1.0101(13) 0.191(4) 0.4038(17) 0.058(7) Uiso d 1
H H9C 0.9742(12) 0.087(4) 0.2990(19) 0.061(7) Uiso d 1
C C10 0.72902(10) 1.0819(4) 0.12321(17) 0.0409(5) Uani d 1
H H10A 0.7409(11) 1.256(4) 0.1425(15) 0.045(6) Uiso d 1
H H10B 0.7401(11) 1.053(4) 0.0554(17) 0.046(6) Uiso d 1
C C11 0.65309(10) 1.0480(3) 0.12356(14) 0.0343(5) Uani d 1
C C12 0.61480(10) 0.8321(4) 0.11048(14) 0.0343(4) Uani d 1
H H12 0.6306(12) 0.664(5) 0.0994(17) 0.056(7) Uiso d 1
C C13 0.55011(10) 0.8941(4) 0.12044(14) 0.0348(4) Uani d 1
C C14 0.48476(11) 0.7599(5) 0.1177(2) 0.0465(6) Uani d 1
H H14A 0.4485(14) 0.812(5) 0.061(2) 0.076(9) Uiso d 1
H H14B 0.4933(15) 0.583(6) 0.108(2) 0.087(10) Uiso d 1
H H14C 0.4654(13) 0.782(5) 0.175(2) 0.068(8) Uiso d 1
C C15 0.74467(10) 1.0827(4) 0.34788(16) 0.0368(5) Uani d 1
H H15A 0.7314(11) 1.234(4) 0.3106(17) 0.052(6) Uiso d 1
H H15B 0.7805(11) 1.135(4) 0.4056(16) 0.046(6) Uiso d 1
C C16 0.68341(10) 0.9834(4) 0.38483(16) 0.0414(5) Uani d 1
H H16 0.6641(12) 1.081(4) 0.4300(17) 0.054(7) Uiso d 1
C C17 0.65382(11) 0.7744(5) 0.36319(17) 0.0461(6) Uani d 1
H H17A 0.6126(14) 0.723(5) 0.3939(19) 0.073(8) Uiso d 1
H H17B 0.6715(11) 0.663(4) 0.3190(16) 0.046(6) Uiso d 1

loop_
_atom_site_aniso_label
_atom_site_aniso_U_11
_atom_site_aniso_U_22
_atom_site_aniso_U_33
_atom_site_aniso_U_12
_atom_site_aniso_U_13
_atom_site_aniso_U_23
O1 0.0367(8) 0.0343(8) 0.0677(11) 0.0044(6) 0.0064(7) 0.0012(7)
N1 0.0293(8) 0.0430(10) 0.0289(9) -0.0025(7) 0.0032(6) 0.0063(7)
N2 0.0256(7) 0.0284(8) 0.0364(9) 0.0005(6) 0.0039(6) 0.0036(7)
N3 0.0377(9) 0.0312(9) 0.0657(13) -0.0019(8) 0.0017(8) 0.0037(8)
C1 0.0208(8) 0.0276(9) 0.0300(10) -0.0014(7) 0.0028(7) 0.0019(7)
C2 0.0236(8) 0.0304(10) 0.0287(10) -0.0034(7) 0.0050(7) -0.0015(8)
C3 0.0234(8) 0.0324(10) 0.0269(10) -0.0032(7) 0.0030(7) 0.0022(7)
C4 0.0220(8) 0.0302(10) 0.0331(10) -0.0002(7) 0.0056(7) -0.0012(7)
C5 0.0272(9) 0.0369(11) 0.0297(10) -0.0013(8) 0.0077(7) -0.0039(8)
C6 0.0243(8) 0.0357(10) 0.0256(9) -0.0035(8) 0.0046(7) 0.0014(8)
C7 0.0251(8) 0.0374(11) 0.0337(11) -0.0057(8) 0.0013(7) 0.0089(8)
C8 0.0353(10) 0.0403(12) 0.0296(11) 0.0023(9) 0.0013(8) 0.0044(9)
C9 0.0307(10) 0.0378(12) 0.0445(13) 0.0066(9) 0.0053(9) -0.0009(10)
C10 0.0320(10) 0.0411(13) 0.0471(13) -0.0024(9) -0.0001(9) 0.0152(10)
C11 0.0336(9) 0.0298(10) 0.0369(11) 0.0020(8) -0.0013(8) 0.0087(8)
C12 0.0344(10) 0.0294(10) 0.0371(11) 0.0008(8) 0.0008(8) 0.0028(8)
C13 0.0345(10) 0.0319(11) 0.0361(11) -0.0004(8) 0.0006(8) 0.0039(8)
C14 0.0336(11) 0.0496(15) 0.0549(15) -0.0051(10) 0.0032(10) 0.0080(11)
C15 0.0316(10) 0.0303(11) 0.0468(13) 0.0047(8) 0.0022(9) -0.0039(9)
C16 0.0305(10) 0.0473(13) 0.0460(13) 0.0062(10) 0.0053(9) -0.0081(10)
C17 0.0355(11) 0.0545(15) 0.0496(14) -0.0031(11) 0.0109(10) 0.0001(11)

loop_
_atom_type_symbol
_atom_type_description
_atom_type_scat_dispersion_real
_atom_type_scat_dispersion_imag
_atom_type_scat_source
C C 0.0181 0.0091 'International Tables Vol C Tables 4.2.6.8 and 6.1.1.4'
H H 0.0000 0.0000 'International Tables Vol C Tables 4.2.6.8 and 6.1.1.4'
N N 0.0311 0.0180 'International Tables Vol C Tables 4.2.6.8 and 6.1.1.4'
O O 0.0492 0.0322 'International Tables Vol C Tables 4.2.6.8 and 6.1.1.4'

loop_
_geom_angle_atom_site_label_1
_geom_angle_atom_site_label_2
_geom_angle_atom_site_label_3
_geom_angle
C13 O1 N3 108.37(15)
C7 N1 C6 104.36(15)
C7 N2 C1 106.09(15)
C7 N2 C15 128.95(16)
C1 N2 C15 124.92(16)
C11 N3 O1 105.15(15)
N2 C1 C6 105.63(15)
N2 C1 C2 132.06(16)
C6 C1 C2 122.31(16)
C3 C2 C1 117.44(16)
C3 C2 H2 119.7(11)
C1 C2 H2 122.9(11)
C2 C3 C4 120.83(16)
C2 C3 C8 119.33(17)
C4 C3 C8 119.82(17)
C5 C4 C3 120.25(16)
C5 C4 C9 119.59(17)
C3 C4 C9 120.16(17)
C4 C5 C6 119.38(17)
C4 C5 H5 120.4(12)
C6 C5 H5 120.2(12)
C5 C6 C1 119.77(16)
C5 C6 N1 129.98(17)
C1 C6 N1 110.23(16)
N1 C7 N2 113.69(16)
N1 C7 C10 123.28(19)
N2 C7 C10 123.02(19)
C3 C8 H8A 114.1(12)
C3 C8 H8B 111.2(13)
H8A C8 H8B 107.5(17)
C3 C8 H8C 110.3(12)
H8A C8 H8C 105.3(17)
H8B C8 H8C 108.2(17)
C4 C9 H9A 109.7(14)
C4 C9 H9B 112.0(14)
H9A C9 H9B 106.6(19)
C4 C9 H9C 109.9(14)
H9A C9 H9C 113.1(19)
H9B C9 H9C 105.5(19)
C7 C10 C11 111.83(16)
C7 C10 H10A 111.3(12)
C11 C10 H10A 107.5(12)
C7 C10 H10B 107.1(12)
C11 C10 H10B 110.7(12)
H10A C10 H10B 108.5(16)
N3 C11 C12 112.00(17)
N3 C11 C10 120.16(18)
C12 C11 C10 127.81(19)
C13 C12 C11 105.13(18)
C13 C12 H12 125.1(13)
C11 C12 H12 129.7(13)
C12 C13 O1 109.34(17)
C12 C13 C14 134.3(2)
O1 C13 C14 116.33(19)
C13 C14 H14A 111.4(15)
C13 C14 H14B 109.3(17)
H14A C14 H14B 107(2)
C13 C14 H14C 112.5(16)
H14A C14 H14C 107(2)
H14B C14 H14C 110(2)
N2 C15 C16 114.11(17)
N2 C15 H15A 110.0(13)
C16 C15 H15A 109.7(13)
N2 C15 H15B 109.1(12)
C16 C15 H15B 108.4(12)
H15A C15 H15B 105.1(18)
C17 C16 C15 126.7(2)
C17 C16 H16 116.4(14)
C15 C16 H16 116.9(14)
C16 C17 H17A 120.1(16)
C16 C17 H17B 121.0(13)
H17A C17 H17B 119(2)

loop_
_geom_bond_atom_site_label_1
_geom_bond_atom_site_label_2
_geom_bond_distance
O1 C13 1.356(2)
O1 N3 1.417(2)
N1 C7 1.312(3)
N1 C6 1.400(2)
N2 C7 1.377(2)
N2 C1 1.386(2)
N2 C15 1.451(2)
N3 C11 1.304(3)
C1 C6 1.394(2)
C1 C2 1.395(2)
C2 C3 1.387(3)
C2 H2 1.010(19)
C3 C4 1.421(2)
C3 C8 1.504(3)
C4 C5 1.383(3)
C4 C9 1.510(3)
C5 C6 1.388(3)
C5 H5 1.02(2)
C7 C10 1.498(3)
C8 H8A 1.02(2)
C8 H8B 1.00(2)
C8 H8C 1.03(2)
C9 H9A 1.01(3)
C9 H9B 1.02(3)
C9 H9C 1.02(3)
C10 C11 1.501(3)
C10 H10A 1.02(2)
C10 H10B 1.02(2)
C11 C12 1.408(3)
C12 C13 1.344(3)
C12 H12 1.00(2)
C13 C14 1.476(3)
C14 H14A 1.01(3)
C14 H14B 1.01(3)
C14 H14C 0.95(3)
C15 C16 1.492(3)
C15 H15A 1.00(2)
C15 H15B 1.02(2)
C16 C17 1.308(3)
C16 H16 0.96(2)
C17 H17A 1.02(3)
C17 H17B 0.98(2)

loop_
_geom_hbond_atom_site_label_D
_geom_hbond_atom_site_label_H
_geom_hbond_atom_site_label_A
_geom_hbond_site_symmetry_A
_geom_hbond_distance_DH
_geom_hbond_distance_HA
_geom_hbond_distance_DA
_geom_hbond_angle_DHA
C2 H2 N1 4_576 1.010(19) 2.65(2) 3.603(2) 157.9(15)
C12 H12 N3 1_545 1.00(2) 2.50(3) 3.358(3) 143.6(17)
C14 H14A Cg1 3_675 1.01(3) 2.77(3) 3.704(3) 154(2)

loop_
_geom_torsion_atom_site_label_1
_geom_torsion_atom_site_label_2
_geom_torsion_atom_site_label_3
_geom_torsion_atom_site_label_4
_geom_torsion
C13 O1 N3 C11 0.7(2)
C7 N2 C1 C6 0.45(18)
C15 N2 C1 C6 -177.34(16)
C7 N2 C1 C2 179.60(18)
C15 N2 C1 C2 1.8(3)
N2 C1 C2 C3 -178.43(17)
C6 C1 C2 C3 0.6(3)
C1 C2 C3 C4 0.5(2)
C1 C2 C3 C8 -177.59(16)
C2 C3 C4 C5 -1.0(3)
C8 C3 C4 C5 177.09(17)
C2 C3 C4 C9 178.99(17)
C8 C3 C4 C9 -2.9(3)
C3 C4 C5 C6 0.3(3)
C9 C4 C5 C6 -179.63(17)
C4 C5 C6 C1 0.7(3)
C4 C5 C6 N1 179.09(17)
N2 C1 C6 C5 178.01(15)
C2 C1 C6 C5 -1.2(3)
N2 C1 C6 N1 -0.65(19)
C2 C1 C6 N1 -179.90(16)
C7 N1 C6 C5 -177.89(19)
C7 N1 C6 C1 0.6(2)
C6 N1 C7 N2 -0.3(2)
C6 N1 C7 C10 179.90(17)
C1 N2 C7 N1 -0.1(2)
C15 N2 C7 N1 177.57(17)
C1 N2 C7 C10 179.71(16)
C15 N2 C7 C10 -2.6(3)
N1 C7 C10 C11 113.8(2)
N2 C7 C10 C11 -66.0(3)
O1 N3 C11 C12 -0.3(2)
O1 N3 C11 C10 -178.57(17)
C7 C10 C11 N3 126.8(2)
C7 C10 C11 C12 -51.2(3)
N3 C11 C12 C13 -0.3(2)
C10 C11 C12 C13 177.8(2)
C11 C12 C13 O1 0.8(2)
C11 C12 C13 C14 -178.6(2)
N3 O1 C13 C12 -1.0(2)
N3 O1 C13 C14 178.53(18)
C7 N2 C15 C16 104.1(2)
C1 N2 C15 C16 -78.7(2)
N2 C15 C16 C17 -5.9(3)

_cod_database_fobs_code 1546686
